data_4106164
loop_
_publ_author_name
'Jennifer A. Armstrong'
'Edward R. Williams'
'Mark T. Weller'

_publ_section_title
;
 Fluoride-Rich, Hydrofluorothermal Routes to Functional Transition Metal
 (Mn, Fe, Co, Cu) Fluorophosphates
;
_journal_name_full 'Journal of the American Chemical Society'
_journal_page_first 8252
_journal_page_last 8263
_journal_paper_doi 10.1021/ja201096b
_journal_volume 133
_journal_year 2011
_chemical_formula_sum 'C20.4 Co4 F O24.04 P6'
_chemical_formula_weight 1070.18
_space_group_IT_number 118
_symmetry_cell_setting tetragonal
_symmetry_space_group_name_Hall 'P -4 -2n'
_symmetry_space_group_name_H-M 'P -4 n 2'
_atom_sites_solution_hydrogens geom
_atom_sites_solution_primary direct
_atom_sites_solution_secondary difmap
_audit_creation_method SHELXL-97
_audit_update_record
;
2011-01-11 # Formatted by publCIF
;
_cell_angle_alpha 90.00
_cell_angle_beta 90.00
_cell_angle_gamma 90.00
_cell_formula_units_Z 2
_cell_length_a 12.9197(3)
_cell_length_b 12.9197(3)
_cell_length_c 9.8491(4)
_cell_measurement_temperature 293(2)
_cell_measurement_theta_max 27.6
_cell_measurement_theta_min 3.0
_cell_volume 1644.00(9)
_computing_cell_refinement 'DENZO (Otwinowski & Minor, 1997) & COLLECT (Hooft, R.W.W., 1998)'
_computing_data_collection 'COLLECT (Hooft, R.W.W., 1998)'
_computing_data_reduction 'DENZO (Otwinowski & Minor, 1997) & COLLECT (Hooft, R.W.W., 1998)'
_computing_structure_refinement 'SHELXL-97 (Sheldrick, 2008)'
_diffrn_ambient_temperature 120(2)
_diffrn_detector_area_resol_mean '4096x4096pixels / 62x62mm'
_diffrn_measured_fraction_theta_full 0.994
_diffrn_measured_fraction_theta_max 0.994
_diffrn_measurement_device_type 'Bruker-Nonius APEX II CCD camera on \k-goniostat'
_diffrn_measurement_method '\f & \w scans'
_diffrn_radiation_monochromator '10cm confocal mirrors'
_diffrn_radiation_source 'Bruker-Nonius FR591 rotating anode'
_diffrn_radiation_type MoK\a
_diffrn_radiation_wavelength 0.71073
_diffrn_reflns_av_R_equivalents 0.1133
_diffrn_reflns_av_sigmaI/netI 0.0813
_diffrn_reflns_limit_h_max 14
_diffrn_reflns_limit_h_min -16
_diffrn_reflns_limit_k_max 16
_diffrn_reflns_limit_k_min -13
_diffrn_reflns_limit_l_max 12
_diffrn_reflns_limit_l_min -12
_diffrn_reflns_number 11690
_diffrn_reflns_theta_full 27.56
_diffrn_reflns_theta_max 27.56
_diffrn_reflns_theta_min 3.04
_exptl_absorpt_coefficient_mu 2.014
_exptl_absorpt_correction_T_max 0.9753
_exptl_absorpt_correction_T_min 0.4325
_exptl_absorpt_correction_type multi-scan
_exptl_absorpt_process_details 'SADABS 2007/2 (Sheldrick, G.M., 2007)'
_exptl_crystal_colour purple
_exptl_crystal_density_diffrn 1.880
_exptl_crystal_F_000 903
_exptl_crystal_size_max 0.50
_exptl_crystal_size_mid 0.50
_exptl_crystal_size_min 0.01
_refine_diff_density_max 0.629
_refine_diff_density_min -0.655
_refine_diff_density_rms 0.149
_refine_ls_abs_structure_details 'Flack H D (1983), Acta Cryst. A39, 876-881'
_refine_ls_abs_structure_Flack 0.18(5)
_refine_ls_extinction_method none
_refine_ls_goodness_of_fit_ref 0.986
_refine_ls_hydrogen_treatment mixed
_refine_ls_matrix_type full
_refine_ls_number_parameters 138
_refine_ls_number_reflns 1842
_refine_ls_number_restraints 0
_refine_ls_restrained_S_all 0.986
_refine_ls_R_factor_all 0.1030
_refine_ls_R_factor_gt 0.0664
_refine_ls_shift/su_max 0.542
_refine_ls_shift/su_mean 0.050
_refine_ls_structure_factor_coef Fsqd
_refine_ls_weighting_details 'calc w=1/[\s^2^(Fo^2^)+(0.0881P)^2^+13.2487P] where P=(Fo^2^+2Fc^2^)/3'
_refine_ls_weighting_scheme calc
_refine_ls_wR_factor_gt 0.1548
_refine_ls_wR_factor_ref 0.1796
_reflns_number_gt 1388
_reflns_number_total 1842
_reflns_threshold_expression >2\s(I)
_cod_data_source_file ja201096b_si_001.cif
_cod_data_source_block 2010jaa0117pbar4n2
_cod_original_sg_symbol_Hall 'P -4 -2 n'
_cod_database_code 4106164

loop_
_symmetry_equiv_pos_as_xyz
'x, y, z'
'-x, -y, z'
'y, -x, -z'
'-y, x, -z'
'x+1/2, -y+1/2, z+1/2'
'-x+1/2, y+1/2, z+1/2'
'y+1/2, x+1/2, -z+1/2'
'-y+1/2, -x+1/2, -z+1/2'

loop_
_atom_site_label
_atom_site_type_symbol
_atom_site_fract_x
_atom_site_fract_y
_atom_site_fract_z
_atom_site_U_iso_or_equiv
_atom_site_adp_type
_atom_site_occupancy
_atom_site_symmetry_multiplicity
_atom_site_calc_flag
_atom_site_refinement_flags
C1 C 0.742(2) 0.1349(16) 0.9949(16) 0.096(8) Uani 1 1 d .
C2 C 0.7879(13) 0.0279(15) 0.9834(16) 0.075(5) Uani 1 1 d .
C6 C 0.6532(10) 0.1532(10) 1.2500 0.048(5) Uani 1 2 d S
C8 C 0.0000 0.0000 0.0000 0.035(5) Uani 1 4 d S
C7 C 0.648(3) 0.1385(16) 1.015(3) 0.111(10) Uani 1 1 d .
C5 C 0.6084(14) 0.1006(12) 1.133(3) 0.094(7) Uani 1 1 d .
O22 O 0.6099(11) 0.8889(10) 0.9307(15) 0.042(6) Uani 0.53(3) 1 d P
P3 P 0.6371(8) 0.8663(8) 0.7787(6) 0.027(2) Uani 0.50 1 d P
O99 O 0.563(3) 0.940(3) 0.801(3) 0.112(16) Uiso 0.48(4) 1 d P
C99 C 0.679(3) 0.137(3) 0.853(4) 0.048(13) Uiso 0.35(4) 1 d P
Co1 Co 0.86409(9) 0.94522(9) 0.63135(15) 0.0246(3) Uani 1 1 d .
P2 P 0.82401(19) 0.92776(19) 0.3162(3) 0.0270(6) Uani 1 1 d .
O2 O 0.7883(5) 0.9137(5) 0.4631(8) 0.0337(17) Uani 1 1 d .
O3 O 0.9583(5) 0.8449(5) 0.7150(7) 0.0329(16) Uani 1 1 d .
O4 O 0.8606(6) 1.0814(6) 0.7148(8) 0.045(2) Uani 1 1 d .
F5 F 1.0000 1.0000 0.5000 0.024(2) Uani 1 4 d S
O6 O 0.7448(7) 0.8892(9) 0.7518(10) 0.070(3) Uani 1 1 d .
O7 O 0.7346(5) 0.8949(5) 0.2198(7) 0.0352(18) Uani 1 1 d .

loop_
_atom_site_aniso_label
_atom_site_aniso_U_11
_atom_site_aniso_U_22
_atom_site_aniso_U_33
_atom_site_aniso_U_23
_atom_site_aniso_U_13
_atom_site_aniso_U_12
C1 0.18(2) 0.084(14) 0.026(8) -0.008(8) 0.028(12) -0.028(15)
C2 0.071(11) 0.104(13) 0.050(9) -0.007(9) 0.014(8) -0.028(10)
C6 0.049(6) 0.049(6) 0.046(10) 0.029(6) -0.029(6) -0.010(7)
C8 0.028(7) 0.028(7) 0.047(14) 0.000 0.000 0.000
C7 0.17(3) 0.048(11) 0.11(2) -0.003(11) -0.09(2) -0.004(14)
C5 0.078(12) 0.044(8) 0.159(19) -0.022(12) -0.070(14) 0.011(8)
O22 0.045(10) 0.029(8) 0.052(11) 0.011(7) 0.031(8) 0.014(6)
P3 0.029(3) 0.020(3) 0.032(7) 0.000(4) -0.003(4) -0.0071(17)
Co1 0.0249(6) 0.0223(6) 0.0266(6) -0.0021(6) 0.0006(6) -0.0032(4)
P2 0.0248(12) 0.0264(12) 0.0299(13) 0.0007(10) -0.0074(10) 0.0003(9)
O2 0.031(4) 0.036(4) 0.034(4) 0.007(3) -0.012(3) -0.010(3)
O3 0.028(4) 0.032(4) 0.039(4) 0.010(3) 0.007(3) 0.000(3)
O4 0.043(4) 0.040(4) 0.052(5) -0.020(4) 0.018(4) -0.013(3)
F5 0.023(3) 0.023(3) 0.025(6) 0.000 0.000 0.000
O6 0.048(5) 0.118(9) 0.044(5) 0.009(5) 0.004(5) -0.045(6)
O7 0.031(4) 0.034(4) 0.041(4) 0.004(3) -0.015(3) -0.005(3)

loop_
_atom_type_symbol
_atom_type_description
_atom_type_scat_dispersion_real
_atom_type_scat_dispersion_imag
_atom_type_scat_source
C C 0.0033 0.0016 'International Tables Vol C Tables 4.2.6.8 and 6.1.1.4'
N N 0.0061 0.0033 'International Tables Vol C Tables 4.2.6.8 and 6.1.1.4'
O O 0.0106 0.0060 'International Tables Vol C Tables 4.2.6.8 and 6.1.1.4'
F F 0.0171 0.0103 'International Tables Vol C Tables 4.2.6.8 and 6.1.1.4'
P P 0.1023 0.0942 'International Tables Vol C Tables 4.2.6.8 and 6.1.1.4'
Co Co 0.3494 0.9721 'International Tables Vol C Tables 4.2.6.8 and 6.1.1.4'

loop_
_geom_angle_atom_site_label_1
_geom_angle_atom_site_label_2
_geom_angle_atom_site_label_3
_geom_angle
_geom_angle_site_symmetry_1
_geom_angle_site_symmetry_3
C7 C1 C2 116(2) . .
C7 C1 C99 69(3) . .
C2 C1 C99 98.3(17) . .
C5 C6 C5 105(2) . 7_547
C1 C7 C99 67(3) . .
C1 C7 C5 119(2) . .
C99 C7 C5 156(2) . .
C6 C5 C7 111.1(15) . .
O99 O22 P3 51.9(12) . .
O99 O22 P3 47.5(11) . 8_666
P3 O22 P3 4.9(4) . 8_666
P3 P3 O99 99.1(12) 8_666 .
P3 P3 O6 85(2) 8_666 .
O99 P3 O6 124(2) . .
P3 P3 O6 73(2) 8_666 8_666
O99 P3 O6 122.3(19) . 8_666
O6 P3 O6 112.1(10) . 8_666
P3 P3 O22 161.4(15) 8_666 .
O99 P3 O22 63.9(13) . .
O6 P3 O22 110.7(9) . .
O6 P3 O22 108.5(10) 8_666 .
P3 P3 O99 59.9(11) 8_666 8_666
O99 P3 O99 39(2) . 8_666
O6 P3 O99 113.5(16) . 8_666
O6 P3 O99 108.4(16) 8_666 8_666
O22 P3 O99 103.1(12) . 8_666
P3 P3 O22 13.7(11) 8_666 8_666
O99 P3 O22 86.7(13) . 8_666
O6 P3 O22 86.8(7) . 8_666
O6 P3 O22 84.7(6) 8_666 8_666
O22 P3 O22 150.6(9) . 8_666
O99 P3 O22 47.5(11) 8_666 8_666
O99 O99 P3 80.9(12) 8_666 .
O99 O99 O22 144.7(13) 8_666 .
P3 O99 O22 64.1(14) . .
O99 O99 P3 59.9(11) 8_666 8_666
P3 O99 P3 21.0(6) . 8_666
O22 O99 P3 85.0(16) . 8_666
C7 C99 C1 44.4(15) . .
O4 Co1 O2 122.2(4) . .
O4 Co1 O3 115.8(3) . .
O2 Co1 O3 121.8(3) . .
O4 Co1 O6 93.3(4) . .
O2 Co1 O6 92.3(4) . .
O3 Co1 O6 89.4(4) . .
O4 Co1 F5 88.7(2) . .
O2 Co1 F5 88.3(2) . .
O3 Co1 F5 88.0(2) . .
O6 Co1 F5 177.3(3) . .
O3 P2 O4 111.4(5) 3_576 4_756
O3 P2 O2 111.0(4) 3_576 .
O4 P2 O2 111.2(4) 4_756 .
O3 P2 O7 105.7(4) 3_576 .
O4 P2 O7 108.5(4) 4_756 .
O2 P2 O7 108.7(4) . .
P2 O2 Co1 128.4(4) . .
P2 O3 Co1 129.1(4) 4_756 .
P2 O4 Co1 128.8(5) 3_576 .
Co1 F5 Co1 111.31(7) 2_775 .
Co1 F5 Co1 108.56(3) 2_775 3_576
Co1 F5 Co1 108.56(3) . 3_576
Co1 F5 Co1 108.56(3) 2_775 4_756
Co1 F5 Co1 108.56(3) . 4_756
Co1 F5 Co1 111.31(7) 3_576 4_756
P3 O6 P3 22.1(5) . 8_666
P3 O6 Co1 152.9(7) . .
P3 O6 Co1 132.3(7) 8_666 .

loop_
_geom_bond_atom_site_label_1
_geom_bond_atom_site_label_2
_geom_bond_distance
_geom_bond_site_symmetry_2
C1 C7 1.23(3) .
C1 C2 1.51(3) .
C1 C99 1.62(5) .
C6 C5 1.46(2) .
C6 C5 1.46(2) 7_547
C7 C99 1.65(5) .
C7 C5 1.36(4) .
O22 O99 1.56(3) .
O22 P3 1.565(15) .
O22 P3 2.112(15) 8_666
P3 P3 0.569(11) 8_666
P3 O99 1.37(3) .
P3 O6 1.447(15) .
P3 O6 1.505(14) 8_666
P3 O99 1.56(3) 8_666
P3 O22 2.112(15) 8_666
O99 O99 1.00(6) 8_666
O99 P3 1.56(3) 8_666
Co1 O4 1.942(8) .
Co1 O2 1.967(7) .
Co1 O3 1.960(7) .
Co1 O6 2.075(9) .
Co1 F5 2.2929(13) .
P2 O3 1.528(7) 3_576
P2 O4 1.530(8) 4_756
P2 O2 1.530(8) .
P2 O7 1.554(7) .
O3 P2 1.528(7) 4_756
O4 P2 1.530(8) 3_576
F5 Co1 2.2929(13) 2_775
F5 Co1 2.2929(13) 3_576
F5 Co1 2.2929(13) 4_756
O6 P3 1.505(14) 8_666
